data_7117651
loop_
_publ_author_name
'Ogawa, Tomohiro'
'Yoshida, Masaki'
'Ohara, Hiroki'
'Kobayashi, Atsushi'
'Kato, Masako'

_publ_section_title
;
 A dual-emissive ionic liquid based on an anionic platinum(II) complex
;
_journal_coden_ASTM CHCOFS
_journal_issue 69
_journal_name_full
;
 Chemical Communications (Cambridge, United Kingdom)
;
_journal_page_first 13377
_journal_page_last 13380
_journal_paper_doi 10.1039/c5cc04407c
_journal_volume 51
_journal_year 2015
_chemical_formula_moiety 'C32 H48 N5 Pt'
_chemical_formula_sum 'C32 H48 N5 Pt'
_chemical_formula_weight 697.85
_space_group_crystal_system monoclinic
_space_group_IT_number 14
_space_group_name_Hall '-P 2ybc'
_space_group_name_H-M_alt 'P 1 21/c 1'
_symmetry_space_group_name_Hall '-P 2ybc'
_symmetry_space_group_name_H-M 'P 1 21/c 1'
_atom_sites_solution_hydrogens geom
_atom_sites_solution_primary direct
_atom_sites_solution_secondary difmap
_audit_update_record
;
2015-04-23 deposited with the CCDC.
2015-07-14 downloaded from the CCDC.
;
_cell_angle_alpha 90.0000
_cell_angle_beta 107.877(5)
_cell_angle_gamma 90.0000
_cell_formula_units_Z 4
_cell_length_a 22.614(8)
_cell_length_b 8.529(3)
_cell_length_c 17.808(6)
_cell_measurement_reflns_used 8955
_cell_measurement_temperature 200
_cell_measurement_theta_max 27.50
_cell_measurement_theta_min 3.00
_cell_volume 3269(2)
_computing_cell_refinement 'CrystalClear-SM Expert 2.0 r16'
_computing_data_collection 'CrystalClear-SM Expert 2.0 r16 (Rigaku, 2013)'
_computing_data_reduction 'CrystalClear-SM Expert 2.0 r16'
_computing_molecular_graphics 'CrystalStructure 4.1'
_computing_publication_material 'CrystalStructure 4.1 (Rigaku, 2014)'
_computing_structure_refinement 'SHELXL2013 (Sheldrick, 2008)'
_computing_structure_solution 'SIR2004 (Burla, et al., 2005)'
_diffrn_ambient_temperature 200
_diffrn_detector_area_resol_mean 7.314
_diffrn_measured_fraction_theta_full 0.981
_diffrn_measured_fraction_theta_max 0.966
_diffrn_measurement_device_type 'Rigaku Mercury70'
_diffrn_measurement_method \w
_diffrn_radiation_type 'Mo K\a'
_diffrn_radiation_wavelength 0.71075
_diffrn_reflns_av_R_equivalents 0.0393
_diffrn_reflns_Laue_measured_fraction_full 0.981
_diffrn_reflns_Laue_measured_fraction_max 0.966
_diffrn_reflns_limit_h_max 20
_diffrn_reflns_limit_h_min -23
_diffrn_reflns_limit_k_max 11
_diffrn_reflns_limit_k_min -7
_diffrn_reflns_limit_l_max 22
_diffrn_reflns_limit_l_min -29
_diffrn_reflns_number 21244
_diffrn_reflns_point_group_measured_fraction_full 0.981
_diffrn_reflns_point_group_measured_fraction_max 0.966
_diffrn_reflns_theta_full 25.242
_diffrn_reflns_theta_max 27.503
_diffrn_reflns_theta_min 2.839
_diffrn_standards_interval_count .
_diffrn_standards_number 0
_exptl_absorpt_coefficient_mu 4.302
_exptl_absorpt_correction_T_max 0.383
_exptl_absorpt_correction_T_min 0.227
_exptl_absorpt_correction_type numerical
_exptl_absorpt_process_details 'NUMABS (Rigaku, 1999)'
_exptl_crystal_colour colorless
_exptl_crystal_density_diffrn 1.418
_exptl_crystal_density_method 'not measured'
_exptl_crystal_description platelet
_exptl_crystal_F_000 1412.00
_exptl_crystal_recrystallization_method 'Re-crystallisation from solvent: MeCN/Et2O'
_exptl_crystal_size_max 0.991
_exptl_crystal_size_mid 0.232
_exptl_crystal_size_min 0.223
_refine_diff_density_max 2.38
_refine_diff_density_min -1.23
_refine_ls_extinction_method none
_refine_ls_goodness_of_fit_ref 1.074
_refine_ls_hydrogen_treatment noref
_refine_ls_number_parameters 343
_refine_ls_number_reflns 15650
_refine_ls_number_restraints 0
_refine_ls_R_factor_all 0.0491
_refine_ls_R_factor_gt 0.0365
_refine_ls_shift/su_max 0.001
_refine_ls_structure_factor_coef Fsqd
_refine_ls_weighting_details 'w = 1/[\s^2^(Fo^2^)+(0.0445P)^2^+1.4818P] where P=(Fo^2^+2Fc^2^)/3'
_refine_ls_weighting_scheme calc
_refine_ls_wR_factor_gt 0.0900
_refine_ls_wR_factor_ref 0.0961
_reflns_number_gt 5938
_reflns_number_total 7163
_reflns_threshold_expression F^2^>2.0\s(F^2^)
_cod_data_source_file c5cc04407c2.cif
_cod_data_source_block 20140415NBu4PtptpyCN2_2
_cod_database_code 7117651
_shelxl_res_file
;
TITL 20140415NBu4PtptpyCN2_2
CELL  0.71075 22.61400 8.52900 17.80800 90.00000 107.87700 90.00000
ZERR  4 0.00800 0.00300 0.00600 0.00000 0.00500 0.00000
LATT 1
SYMM    -X, .50+Y, .50-Z
SFAC C H N PT
UNIT 128 192 20 4
L.S. 10
FMAP 2
PLAN -25
WPDB -2
HTAB
BOND $H
CONF
LIST 4
TEMP -73.0
ACTA
SIZE 0.991 0.232 0.223
WGHT    0.044500    1.481800
FVAR       0.25834
PT1   4    0.191393    0.331049    0.309258    11.00000    0.03515    0.03378 =
         0.03363   -0.00112    0.01129    0.00189
N1    3    0.118983    0.226470    0.338417    11.00000    0.03567    0.04061 =
         0.04333   -0.00433    0.01505   -0.00365
N2    3    0.305650    0.488486    0.280948    11.00000    0.04652    0.05423 =
         0.06754    0.01748    0.02044    0.00387
N3    3    0.111523    0.440863    0.138503    11.00000    0.04955    0.11760 =
         0.04604    0.01426    0.01284    0.01835
N4    3    0.241594   -0.099744    0.162825    11.00000    0.04982    0.02943 =
         0.04359    0.00306    0.02023    0.00268
N5    3    0.521439    0.370288    0.279574    11.00000    0.11703    0.14281 =
         0.12152   -0.00971    0.04293   -0.00081
C1    1    0.060382    0.214509    0.290722    11.00000    0.04525    0.07287 =
         0.04415   -0.00065    0.01025   -0.00261
C2    1    0.013569    0.145680    0.314456    11.00000    0.03610    0.08405 =
         0.07276   -0.00132    0.01424   -0.01237
C3    1    0.028139    0.091291    0.390713    11.00000    0.04514    0.07799 =
         0.06952   -0.00364    0.02466   -0.01352
C4    1    0.087279    0.101968    0.440034    11.00000    0.05079    0.05841 =
         0.04671   -0.00592    0.01965   -0.01012
C5    1    0.133350    0.169585    0.413143    11.00000    0.04220    0.03580 =
         0.04346   -0.00594    0.01960   -0.00143
C6    1    0.198999    0.185609    0.458787    11.00000    0.04392    0.03184 =
         0.03275   -0.00564    0.01520   -0.00211
C7    1    0.223228    0.129858    0.536848    11.00000    0.05744    0.03631 =
         0.03607    0.00092    0.01948    0.00334
C8    1    0.285606    0.144276    0.575076    11.00000    0.05196    0.03588 =
         0.03384   -0.00299    0.01186    0.00456
C9    1    0.325689    0.212076    0.538513    11.00000    0.04948    0.03569 =
         0.04046   -0.00834    0.00923    0.00427
C10   1    0.300617    0.268315    0.461597    11.00000    0.03875    0.03513 =
         0.04069   -0.00061    0.01129   -0.00289
C11   1    0.237619    0.257963    0.419752    11.00000    0.03553    0.03374 =
         0.03404   -0.00259    0.01105    0.00425
C12   1    0.395680    0.224698    0.581054    11.00000    0.06015    0.05846 =
         0.05099   -0.01071    0.00700   -0.00878
C13   1    0.263623    0.428240    0.291401    11.00000    0.03908    0.03895 =
         0.04418    0.01074    0.01524    0.00655
C14   1    0.139272    0.398159    0.199668    11.00000    0.03929    0.06509 =
         0.04188    0.00255    0.01887    0.01217
C15   1    0.283436    0.029545    0.210313    11.00000    0.05630    0.03085 =
         0.04775   -0.00310    0.02096   -0.00301
C16   1    0.337075   -0.024158    0.279802    11.00000    0.06056    0.04662 =
         0.05200    0.00321    0.01730   -0.00432
C17   1    0.383524    0.106426    0.309594    11.00000    0.06290    0.05133 =
         0.06584    0.00159    0.01853   -0.00444
C18   1    0.435483    0.064457    0.382062    11.00000    0.07912    0.08029 =
         0.07069    0.00412    0.00449   -0.00933
C19   1    0.278898   -0.214608    0.129307    11.00000    0.05905    0.03090 =
         0.04816    0.00172    0.02864    0.00482
C20   1    0.316622   -0.141862    0.081980    11.00000    0.06714    0.04287 =
         0.05815   -0.00243    0.03918   -0.00067
C21   1    0.353587   -0.266465    0.053440    11.00000    0.06992    0.04829 =
         0.06311    0.00180    0.03818    0.00602
C22   1    0.389785   -0.195479    0.002568    11.00000    0.08378    0.08103 =
         0.07849   -0.01046    0.05436   -0.00144
C23   1    0.191393   -0.020898    0.097664    11.00000    0.05115    0.03615 =
         0.04877    0.00641    0.01888    0.00484
C24   1    0.139136   -0.125890    0.049874    11.00000    0.06155    0.04572 =
         0.04948    0.00458    0.02253   -0.00280
C25   1    0.095658   -0.035359   -0.017593    11.00000    0.06514    0.06217 =
         0.06905    0.00587    0.01291    0.00509
C26   1    0.040214   -0.134015   -0.063962    11.00000    0.08702    0.09262 =
         0.07194   -0.01729    0.00677    0.01658
C27   1    0.213803   -0.194269    0.216027    11.00000    0.05426    0.03176 =
         0.04846    0.00365    0.02835   -0.00089
C28   1    0.171193   -0.101628    0.252253    11.00000    0.06338    0.04425 =
         0.06519    0.00033    0.03714    0.00835
C29   1    0.153908   -0.202668    0.313370    11.00000    0.06666    0.05197 =
         0.06593   -0.00936    0.04060   -0.00721
C30   1    0.207567   -0.226469    0.386436    11.00000    0.10922    0.07916 =
         0.05727   -0.00110    0.04314    0.00288
C31   1    0.454265    0.557358    0.330756    11.00000    0.05846    0.15162 =
         0.23184   -0.02066    0.05020   -0.01347
C32   1    0.491178    0.453563    0.301808    11.00000    0.05969    0.12327 =
         0.08622    0.01206    0.00906   -0.02914
AFIX   1
H1    2   10.050620   10.254860   10.238589    11.00000   10.06589
AFIX   1
H2    2    9.972579   10.136660   10.279089    11.00000   10.07777
AFIX   1
H3    2    9.996699   10.046000   10.408999    11.00000   10.07510
AFIX   1
H4    2   10.097270   10.063530   10.492479    11.00000   10.06113
AFIX   1
H7    2   10.196650   10.082890   10.562660    11.00000   10.05050
AFIX   1
H8    2   10.301881   10.107161   10.627730    11.00000   10.04907
AFIX   1
H10   2   10.327650   10.315801   10.436688    11.00000   10.04608
AFIX   1
H12A  2   10.416149   10.275330   10.546220    11.00000   10.07060
AFIX   1
H12B  2   10.402679   10.287230   10.629161    11.00000   10.07060
AFIX   1
H12C  2   10.413120   10.119510   10.594970    11.00000   10.07060
AFIX   1
H15A  2   10.300390   10.089900   10.174150    11.00000   10.05265
AFIX   1
H15B  2   10.257320   10.102040   10.230060    11.00000   10.05265
AFIX   1
H16A  2   10.321061    9.940769   10.322841    11.00000   10.06371
AFIX   1
H16B  2   10.357990    9.885910   10.263680    11.00000   10.06371
AFIX   1
H17A  2   10.401370   10.136060   10.267321    11.00000   10.07233
AFIX   1
H17B  2   10.361450   10.199341   10.321131    11.00000   10.07233
AFIX   1
H18A  2   10.463640   10.154261   10.398201    11.00000   10.09706
AFIX   1
H18B  2   10.418270   10.037950   10.424870    11.00000   10.09706
AFIX   1
H18C  2   10.458241    9.974599   10.371000    11.00000   10.09706
AFIX   1
H19A  2   10.307281    9.726489   10.173650    11.00000   10.05187
AFIX   1
H19B  2   10.249660    9.709290   10.095361    11.00000   10.05187
AFIX   1
H20A  2   10.345690    9.936019   10.114850    11.00000   10.06186
AFIX   1
H20B  2   10.288610    9.913680   10.035880    11.00000   10.06186
AFIX   1
H21A  2   10.382820    9.681341   10.099500    11.00000   10.06775
AFIX   1
H21B  2   10.324640    9.653361   10.022420    11.00000   10.06775
AFIX   1
H22A  2   10.412789    9.721710    9.985290    11.00000   10.08930
AFIX   1
H22B  2   10.360930    9.854870    9.956120    11.00000   10.08930
AFIX   1
H22C  2   10.419089    9.882840   10.033160    11.00000   10.08930
AFIX   1
H23A  2   10.211170   10.028801   10.061161    11.00000   10.05346
AFIX   1
H23B  2   10.173141   10.063961   10.121371    11.00000   10.05346
AFIX   1
H24A  2   10.156710    9.784209   10.028790    11.00000   10.06126
AFIX   1
H24B  2   10.115741    9.832800   10.084280    11.00000   10.06126
AFIX   1
H25A  2   10.118690   10.000469    9.946419    11.00000   10.08069
AFIX   1
H25B  2   10.080480   10.058640   10.003449    11.00000   10.08069
AFIX   1
H26A  2   10.013250    9.928450    9.893050    11.00000   10.10537
AFIX   1
H26B  2   10.055090    9.773689    9.914370    11.00000   10.10537
AFIX   1
H26C  2   10.016900    9.831841    9.971380    11.00000   10.10537
AFIX   1
H27A  2   10.248240    9.759940   10.259190    11.00000   10.05045
AFIX   1
H27B  2   10.189790    9.717569   10.185020    11.00000   10.05045
AFIX   1
H28A  2   10.192921    9.994309   10.278390    11.00000   10.06446
AFIX   1
H28B  2   10.133181    9.930799   10.210700    11.00000   10.06446
AFIX   1
H29A  2   10.119381    9.848130   10.327641    11.00000   10.06837
AFIX   1
H29B  2   10.138870    9.694040   10.289629    11.00000   10.06837
AFIX   1
H30A  2   10.194660    9.708070   10.423921    11.00000   10.09356
AFIX   1
H30B  2   10.241590    9.721170   10.372789    11.00000   10.09356
AFIX   1
H30C  2   10.222100    9.875210   10.410789    11.00000   10.09356
AFIX   1
H31A  2   10.468961   10.557760   10.388121    11.00000   10.17551
AFIX   1
H31B  2   10.410870   10.522261   10.312010    11.00000   10.17551
AFIX   1
H31C  2   10.457280   10.663051   10.310540    11.00000   10.17551
AFIX   0
HKLF 4
 
REM  20140415NBu4PtptpyCN2_2
REM R1 =  0.0365 for    5938 Fo > 4sig(Fo)  and  0.0491 for all    7247 data
REM    343 parameters refined using      0 restraints
 
END  
     
WGHT      0.0444      1.4818 

REM Instructions for potential hydrogen bonds
EQIV $1 x, -y+1/2, z+1/2
HTAB C4 N3_$1
EQIV $2 x, y-1, z
HTAB C27 N2_$2
HTAB C31 N2
EQIV $3 -x+1, y+1/2, -z+1/2
HTAB C31 N5_$3

REM Highest difference peak  2.383,  deepest hole -1.227,  1-sigma level  0.109
Q1    1   0.1927  0.0044  0.3081  11.00000  0.05    2.38
Q2    1   0.4273  0.1711  0.5619  11.00000  0.05    1.23
Q3    1   0.2315  0.3318  0.3148  11.00000  0.05    1.18
Q4    1   0.2603  0.3336  0.4267  11.00000  0.05    0.60
Q5    1   0.1489  0.3310  0.3386  11.00000  0.05    0.55
Q6    1   0.1021  0.3333  0.2608  11.00000  0.05    0.51
Q7    1   0.0426 -0.1469 -0.0874  11.00000  0.05    0.48
Q8    1   0.3797  0.1749  0.5772  11.00000  0.05    0.48
Q9    1   0.1963  0.2566  0.3812  11.00000  0.05    0.46
Q10   1   0.2797  0.3329  0.3535  11.00000  0.05    0.46
Q11   1   0.0981  0.3369  0.1264  11.00000  0.05    0.45
Q12   1   0.1251  0.3306  0.1949  11.00000  0.05    0.44
Q13   1   0.1581  0.3339  0.2549  11.00000  0.05    0.43
Q14   1   0.3301  0.3287  0.3338  11.00000  0.05    0.42
Q15   1   0.1388  0.2633  0.2864  11.00000  0.05    0.41
Q16   1   0.2492  0.1633  0.2027  11.00000  0.05    0.41
Q17   1   0.2012  0.4417  0.2576  11.00000  0.05    0.41
Q18   1   0.1897  0.4373  0.3627  11.00000  0.05    0.41
Q19   1   0.2593  0.3312  0.2510  11.00000  0.05    0.39
Q20   1   0.1669  0.1673  0.4384  11.00000  0.05    0.39
Q21   1   0.2813  0.1894  0.5685  11.00000  0.05    0.36
Q22   1   0.3099  0.3134  0.2173  11.00000  0.05    0.36
Q23   1   0.2069  0.3338  0.2084  11.00000  0.05    0.35
Q24   1   0.1335  0.1299  0.4089  11.00000  0.05    0.35
Q25   1   0.2883  0.1613  0.6512  11.00000  0.05    0.34
;

loop_
_symmetry_equiv_pos_site_id
_space_group_symop_operation_xyz
1 +X,+Y,+Z
2 -X,1/2+Y,1/2-Z
3 -X,-Y,-Z
4 +X,1/2-Y,1/2+Z

loop_
_atom_site_label
_atom_site_type_symbol
_atom_site_fract_x
_atom_site_fract_y
_atom_site_fract_z
_atom_site_U_iso_or_equiv
_atom_site_adp_type
_atom_site_occupancy
_atom_site_site_symmetry_multiplicity
_atom_site_calc_flag
_atom_site_refinement_flags
_atom_site_disorder_assembly
_atom_site_disorder_group
Pt1 Pt 0.19139(2) 0.33105(2) 0.30926(2) 0.03402(7) Uani 1 4 d . . .
N1 N 0.11898(18) 0.2265(4) 0.3384(2) 0.0392(9) Uani 1 4 d . . .
N2 N 0.3056(2) 0.4885(5) 0.2809(3) 0.0554(12) Uani 1 4 d . . .
N3 N 0.1115(2) 0.4409(7) 0.1385(3) 0.0715(15) Uani 1 4 d . . .
N4 N 0.24159(19) -0.0997(4) 0.1628(2) 0.0396(9) Uani 1 4 d . . .
N5 N 0.5214(5) 0.3703(11) 0.2796(6) 0.126(3) Uani 1 4 d . . .
C1 C 0.0604(3) 0.2145(7) 0.2907(3) 0.0549(14) Uani 1 4 d . . .
C2 C 0.0136(3) 0.1457(7) 0.3145(4) 0.0649(17) Uani 1 4 d . . .
C3 C 0.0281(3) 0.0913(8) 0.3907(4) 0.0626(16) Uani 1 4 d . . .
C4 C 0.0873(3) 0.1020(6) 0.4400(3) 0.0509(13) Uani 1 4 d . . .
C5 C 0.1334(2) 0.1696(5) 0.4131(3) 0.0390(11) Uani 1 4 d . . .
C6 C 0.1990(2) 0.1856(4) 0.4588(3) 0.0354(10) Uani 1 4 d . . .
C7 C 0.2232(3) 0.1299(5) 0.5369(3) 0.0421(11) Uani 1 4 d . . .
C8 C 0.2856(3) 0.1443(5) 0.5751(3) 0.0409(11) Uani 1 4 d . . .
C9 C 0.3257(3) 0.2121(5) 0.5385(3) 0.0429(12) Uani 1 4 d . . .
C10 C 0.3006(2) 0.2683(5) 0.4616(3) 0.0384(10) Uani 1 4 d . . .
C11 C 0.2376(2) 0.2580(5) 0.4198(3) 0.0344(10) Uani 1 4 d . . .
C12 C 0.3957(3) 0.2247(7) 0.5810(3) 0.0588(15) Uani 1 4 d . . .
C13 C 0.2636(2) 0.4282(5) 0.2914(3) 0.0402(11) Uani 1 4 d . . .
C14 C 0.1393(3) 0.3982(6) 0.1997(3) 0.0473(12) Uani 1 4 d . . .
C15 C 0.2834(3) 0.0296(5) 0.2103(3) 0.0438(12) Uani 1 4 d . . .
C16 C 0.3371(3) -0.0242(6) 0.2798(3) 0.0531(14) Uani 1 4 d . . .
C17 C 0.3835(3) 0.1064(7) 0.3096(4) 0.0603(15) Uani 1 4 d . . .
C18 C 0.4355(4) 0.0645(8) 0.3821(4) 0.081(2) Uani 1 4 d . . .
C19 C 0.2789(3) -0.2146(5) 0.1293(3) 0.0433(12) Uani 1 4 d . . .
C20 C 0.3166(3) -0.1419(6) 0.0820(4) 0.0515(14) Uani 1 4 d . . .
C21 C 0.3536(3) -0.2665(6) 0.0534(4) 0.0564(15) Uani 1 4 d . . .
C22 C 0.3898(4) -0.1955(8) 0.0026(5) 0.074(2) Uani 1 4 d . . .
C23 C 0.1914(3) -0.0209(5) 0.0977(3) 0.0446(12) Uani 1 4 d . . .
C24 C 0.1391(3) -0.1259(6) 0.0499(3) 0.0510(13) Uani 1 4 d . . .
C25 C 0.0957(3) -0.0354(7) -0.0176(4) 0.0672(17) Uani 1 4 d . . .
C26 C 0.0402(4) -0.1340(9) -0.0640(5) 0.088(2) Uani 1 4 d . . .
C27 C 0.2138(3) -0.1943(5) 0.2160(3) 0.0420(12) Uani 1 4 d . . .
C28 C 0.1712(3) -0.1016(6) 0.2522(4) 0.0537(14) Uani 1 4 d . . .
C29 C 0.1539(3) -0.2027(6) 0.3134(4) 0.0569(15) Uani 1 4 d . . .
C30 C 0.2076(4) -0.2265(9) 0.3864(4) 0.078(2) Uani 1 4 d . . .
C31 C 0.4543(4) 0.5574(13) 0.3308(8) 0.146(4) Uani 1 4 d . . .
C32 C 0.4912(4) 0.4536(12) 0.3018(6) 0.093(3) Uani 1 4 d . . .
H1 H 0.05062 0.25486 0.23859 0.0659 Uiso 1 4 calc . . .
H2 H -0.02742 0.13666 0.27909 0.0778 Uiso 1 4 calc . . .
H3 H -0.0033 0.046 0.409 0.0751 Uiso 1 4 calc . . .
H4 H 0.09727 0.06353 0.49248 0.0611 Uiso 1 4 calc . . .
H7 H 0.19665 0.08289 0.56266 0.0505 Uiso 1 4 calc . . .
H8 H 0.30188 0.10716 0.62773 0.0491 Uiso 1 4 calc . . .
H10 H 0.32765 0.3158 0.43669 0.0461 Uiso 1 4 calc . . .
H12A H 0.41615 0.27533 0.54622 0.0706 Uiso 1 4 calc . . .
H12B H 0.40268 0.28723 0.62916 0.0706 Uiso 1 4 calc . . .
H12C H 0.41312 0.11951 0.59497 0.0706 Uiso 1 4 calc . . .
H15A H 0.30039 0.0899 0.17415 0.0526 Uiso 1 4 calc . . .
H15B H 0.25732 0.10204 0.23006 0.0526 Uiso 1 4 calc . . .
H16A H 0.32106 -0.05923 0.32284 0.0637 Uiso 1 4 calc . . .
H16B H 0.35799 -0.11409 0.26368 0.0637 Uiso 1 4 calc . . .
H17A H 0.40137 0.13606 0.26732 0.0723 Uiso 1 4 calc . . .
H17B H 0.36145 0.19934 0.32113 0.0723 Uiso 1 4 calc . . .
H18A H 0.46364 0.15426 0.3982 0.0971 Uiso 1 4 calc . . .
H18B H 0.41827 0.03795 0.42487 0.0971 Uiso 1 4 calc . . .
H18C H 0.45824 -0.0254 0.371 0.0971 Uiso 1 4 calc . . .
H19A H 0.30728 -0.27351 0.17365 0.0519 Uiso 1 4 calc . . .
H19B H 0.24966 -0.29071 0.09536 0.0519 Uiso 1 4 calc . . .
H20A H 0.34569 -0.06398 0.11485 0.0619 Uiso 1 4 calc . . .
H20B H 0.28861 -0.08632 0.03588 0.0619 Uiso 1 4 calc . . .
H21A H 0.38282 -0.31866 0.0995 0.0677 Uiso 1 4 calc . . .
H21B H 0.32464 -0.34664 0.02242 0.0677 Uiso 1 4 calc . . .
H22A H 0.41279 -0.27829 -0.01471 0.0893 Uiso 1 4 calc . . .
H22B H 0.36093 -0.14513 -0.04388 0.0893 Uiso 1 4 calc . . .
H22C H 0.41909 -0.11716 0.03316 0.0893 Uiso 1 4 calc . . .
H23A H 0.21117 0.0288 0.06116 0.0535 Uiso 1 4 calc . . .
H23B H 0.17314 0.06396 0.12137 0.0535 Uiso 1 4 calc . . .
H24A H 0.15671 -0.21579 0.02879 0.0613 Uiso 1 4 calc . . .
H24B H 0.11574 -0.1672 0.08428 0.0613 Uiso 1 4 calc . . .
H25A H 0.11869 0.00047 -0.05358 0.0807 Uiso 1 4 calc . . .
H25B H 0.08048 0.05864 0.00345 0.0807 Uiso 1 4 calc . . .
H26A H 0.01325 -0.07155 -0.10695 0.1054 Uiso 1 4 calc . . .
H26B H 0.05509 -0.22631 -0.08563 0.1054 Uiso 1 4 calc . . .
H26C H 0.0169 -0.16816 -0.02862 0.1054 Uiso 1 4 calc . . .
H27A H 0.24824 -0.24006 0.25919 0.0504 Uiso 1 4 calc . . .
H27B H 0.18979 -0.28243 0.18502 0.0504 Uiso 1 4 calc . . .
H28A H 0.19292 -0.00569 0.27839 0.0645 Uiso 1 4 calc . . .
H28B H 0.13318 -0.0692 0.2107 0.0645 Uiso 1 4 calc . . .
H29A H 0.11938 -0.15187 0.32764 0.0684 Uiso 1 4 calc . . .
H29B H 0.13887 -0.30596 0.28963 0.0684 Uiso 1 4 calc . . .
H30A H 0.19466 -0.29193 0.42392 0.0936 Uiso 1 4 calc . . .
H30B H 0.24159 -0.27883 0.37279 0.0936 Uiso 1 4 calc . . .
H30C H 0.2221 -0.12479 0.41079 0.0936 Uiso 1 4 calc . . .
H31A H 0.46896 0.55776 0.38812 0.1755 Uiso 1 4 calc . . .
H31B H 0.41087 0.52226 0.31201 0.1755 Uiso 1 4 calc . . .
H31C H 0.45728 0.66305 0.31054 0.1755 Uiso 1 4 calc . . .

loop_
_atom_site_aniso_label
_atom_site_aniso_U_11
_atom_site_aniso_U_22
_atom_site_aniso_U_33
_atom_site_aniso_U_12
_atom_site_aniso_U_13
_atom_site_aniso_U_23
Pt1 0.03515(11) 0.03378(10) 0.03363(12) 0.00189(7) 0.01129(8) -0.00112(6)
N1 0.036(2) 0.0406(19) 0.043(2) -0.0037(16) 0.0150(19) -0.0043(17)
N2 0.047(3) 0.054(3) 0.068(3) 0.004(2) 0.020(2) 0.017(2)
N3 0.050(3) 0.118(4) 0.046(3) 0.018(3) 0.013(3) 0.014(3)
N4 0.050(3) 0.0294(18) 0.044(2) 0.0027(16) 0.020(2) 0.0031(16)
N5 0.117(8) 0.143(7) 0.122(8) -0.001(6) 0.043(6) -0.010(6)
C1 0.045(3) 0.073(3) 0.044(3) -0.003(3) 0.010(3) -0.001(3)
C2 0.036(3) 0.084(4) 0.073(5) -0.012(3) 0.014(3) -0.001(3)
C3 0.045(4) 0.078(4) 0.070(4) -0.014(3) 0.025(3) -0.004(3)
C4 0.051(4) 0.058(3) 0.047(3) -0.010(2) 0.020(3) -0.006(2)
C5 0.042(3) 0.036(2) 0.043(3) -0.0014(19) 0.020(2) -0.0059(18)
C6 0.044(3) 0.032(2) 0.033(3) -0.0021(18) 0.015(2) -0.0056(16)
C7 0.057(3) 0.036(2) 0.036(3) 0.003(2) 0.019(2) 0.0009(19)
C8 0.052(3) 0.036(2) 0.034(3) 0.005(2) 0.012(2) -0.0030(18)
C9 0.049(3) 0.036(2) 0.040(3) 0.004(2) 0.009(2) -0.008(2)
C10 0.039(3) 0.035(2) 0.041(3) -0.0029(19) 0.011(2) -0.0006(19)
C11 0.036(3) 0.034(2) 0.034(3) 0.0043(18) 0.011(2) -0.0026(17)
C12 0.060(4) 0.058(3) 0.051(4) -0.009(3) 0.007(3) -0.011(3)
C13 0.039(3) 0.039(2) 0.044(3) 0.007(2) 0.015(2) 0.0107(19)
C14 0.039(3) 0.065(3) 0.042(3) 0.012(2) 0.019(2) 0.003(2)
C15 0.056(3) 0.031(2) 0.048(3) -0.003(2) 0.021(3) -0.0031(19)
C16 0.061(4) 0.047(3) 0.052(3) -0.004(2) 0.017(3) 0.003(2)
C17 0.063(4) 0.051(3) 0.066(4) -0.004(3) 0.019(3) 0.002(3)
C18 0.079(5) 0.080(4) 0.071(5) -0.009(4) 0.004(4) 0.004(3)
C19 0.059(3) 0.031(2) 0.048(3) 0.005(2) 0.029(3) 0.002(2)
C20 0.067(4) 0.043(3) 0.058(4) -0.001(2) 0.039(3) -0.002(2)
C21 0.070(4) 0.048(3) 0.063(4) 0.006(3) 0.038(3) 0.002(3)
C22 0.084(5) 0.081(4) 0.078(5) -0.001(3) 0.054(4) -0.010(3)
C23 0.051(3) 0.036(2) 0.049(3) 0.005(2) 0.019(2) 0.006(2)
C24 0.062(4) 0.046(3) 0.049(3) -0.003(2) 0.023(3) 0.005(2)
C25 0.065(4) 0.062(4) 0.069(4) 0.005(3) 0.013(3) 0.006(3)
C26 0.087(6) 0.093(5) 0.072(5) 0.017(4) 0.007(4) -0.017(4)
C27 0.054(3) 0.032(2) 0.048(3) -0.0009(19) 0.028(3) 0.0037(18)
C28 0.063(4) 0.044(3) 0.065(4) 0.008(2) 0.037(3) 0.000(2)
C29 0.067(4) 0.052(3) 0.066(4) -0.007(3) 0.041(3) -0.009(3)
C30 0.109(6) 0.079(4) 0.057(4) 0.003(4) 0.043(4) -0.001(3)
C31 0.058(6) 0.152(9) 0.232(14) -0.013(6) 0.050(8) -0.021(9)
C32 0.060(5) 0.123(7) 0.086(6) -0.029(5) 0.009(4) 0.012(5)

loop_
_atom_type_symbol
_atom_type_description
_atom_type_scat_dispersion_real
_atom_type_scat_dispersion_imag
_atom_type_scat_source
C C 0.0033 0.0016
;
International Tables for Crystallography
(Vol. C, Tables 4.2.6.8 and 6.1.1.4)
;
H H 0.0000 0.0000
;
International Tables for Crystallography
(Vol. C, Table 6.1.1.4)
;
N N 0.0061 0.0033
;
International Tables for Crystallography
(Vol. C, Tables 4.2.6.8 and 6.1.1.4)
;
Pt Pt -1.7033 8.3905
;
International Tables for Crystallography
(Vol. C, Tables 4.2.6.8 and 6.1.1.4)
;

loop_
_geom_angle_atom_site_label_1
_geom_angle_atom_site_label_2
_geom_angle_atom_site_label_3
_geom_angle
_geom_angle_publ_flag
_geom_angle_site_symmetry_1
_geom_angle_site_symmetry_2
_geom_angle_site_symmetry_3
N1 Pt1 C11 80.52(17) yes . . .
N1 Pt1 C13 175.06(17) yes . . .
N1 Pt1 C14 95.3(2) yes . . .
C11 Pt1 C13 94.66(19) yes . . .
C11 Pt1 C14 175.8(2) yes . . .
C13 Pt1 C14 89.5(2) yes . . .
Pt1 N1 C1 125.4(4) yes . . .
Pt1 N1 C5 115.5(3) yes . . .
C1 N1 C5 119.1(5) yes . . .
C15 N4 C19 110.9(4) yes . . .
C15 N4 C23 107.2(3) yes . . .
C15 N4 C27 110.0(4) yes . . .
C19 N4 C23 111.1(4) yes . . .
C19 N4 C27 106.7(3) yes . . .
C23 N4 C27 111.0(4) yes . . .
N1 C1 C2 122.6(5) yes . . .
C1 C2 C3 118.0(5) yes . . .
C2 C3 C4 120.3(7) yes . . .
C3 C4 C5 119.7(5) yes . . .
N1 C5 C4 120.2(4) yes . . .
N1 C5 C6 114.0(5) yes . . .
C4 C5 C6 125.7(5) yes . . .
C5 C6 C7 122.5(5) yes . . .
C5 C6 C11 116.2(4) yes . . .
C7 C6 C11 121.3(4) yes . . .
C6 C7 C8 119.2(5) yes . . .
C7 C8 C9 121.5(5) yes . . .
C8 C9 C10 118.3(5) yes . . .
C8 C9 C12 121.2(5) yes . . .
C10 C9 C12 120.4(5) yes . . .
C9 C10 C11 122.9(5) yes . . .
Pt1 C11 C6 113.6(3) yes . . .
Pt1 C11 C10 129.7(4) yes . . .
C6 C11 C10 116.7(4) yes . . .
Pt1 C13 N2 178.6(4) yes . . .
Pt1 C14 N3 177.3(5) yes . . .
N4 C15 C16 116.0(3) yes . . .
C15 C16 C17 111.1(4) yes . . .
C16 C17 C18 113.8(5) yes . . .
N4 C19 C20 115.5(4) yes . . .
C19 C20 C21 111.1(4) yes . . .
C20 C21 C22 111.7(5) yes . . .
N4 C23 C24 116.1(4) yes . . .
C23 C24 C25 110.4(4) yes . . .
C24 C25 C26 112.0(5) yes . . .
N4 C27 C28 115.0(4) yes . . .
C27 C28 C29 109.9(4) yes . . .
C28 C29 C30 112.3(6) yes . . .
N5 C32 C31 179.0(10) yes . . .
N1 C1 H1 118.6(6) no . . .
C2 C1 H1 118.8(5) no . . .
C1 C2 H2 120.9(7) no . . .
C3 C2 H2 121.1(7) no . . .
C2 C3 H3 119.8(6) no . . .
C4 C3 H3 119.8(7) no . . .
C3 C4 H4 120.2(7) no . . .
C5 C4 H4 120.1(5) no . . .
C6 C7 H7 120.4(5) no . . .
C8 C7 H7 120.3(5) no . . .
C7 C8 H8 119.2(6) no . . .
C9 C8 H8 119.3(5) no . . .
C9 C10 H10 118.6(4) no . . .
C11 C10 H10 118.5(4) no . . .
C9 C12 H12A 109.5(5) no . . .
C9 C12 H12B 109.6(6) no . . .
C9 C12 H12C 109.5(5) no . . .
H12A C12 H12B 109.4(6) no . . .
H12A C12 H12C 109.4(7) no . . .
H12B C12 H12C 109.4(5) no . . .
N4 C15 H15A 108.3(4) no . . .
N4 C15 H15B 108.1(5) no . . .
C16 C15 H15A 108.4(5) no . . .
C16 C15 H15B 108.3(5) no . . .
H15A C15 H15B 107.4(4) no . . .
C15 C16 H16A 109.4(5) no . . .
C15 C16 H16B 109.4(5) no . . .
C17 C16 H16A 109.3(5) no . . .
C17 C16 H16B 109.3(6) no . . .
H16A C16 H16B 108.2(5) no . . .
C16 C17 H17A 108.8(5) no . . .
C16 C17 H17B 108.8(6) no . . .
C18 C17 H17A 108.7(6) no . . .
C18 C17 H17B 108.9(6) no . . .
H17A C17 H17B 107.6(5) no . . .
C17 C18 H18A 109.4(6) no . . .
C17 C18 H18B 109.3(7) no . . .
C17 C18 H18C 109.7(6) no . . .
H18A C18 H18B 109.2(7) no . . .
H18A C18 H18C 109.7(8) no . . .
H18B C18 H18C 109.6(7) no . . .
N4 C19 H19A 108.3(5) no . . .
N4 C19 H19B 108.3(5) no . . .
C20 C19 H19A 108.4(5) no . . .
C20 C19 H19B 108.4(5) no . . .
H19A C19 H19B 107.6(4) no . . .
C19 C20 H20A 109.5(6) no . . .
C19 C20 H20B 109.5(6) no . . .
C21 C20 H20A 109.3(6) no . . .
C21 C20 H20B 109.4(5) no . . .
H20A C20 H20B 108.0(4) no . . .
C20 C21 H21A 109.4(5) no . . .
C20 C21 H21B 109.2(6) no . . .
C22 C21 H21A 109.2(6) no . . .
C22 C21 H21B 109.1(6) no . . .
H21A C21 H21B 108.2(5) no . . .
C21 C22 H22A 109.5(6) no . . .
C21 C22 H22B 109.6(7) no . . .
C21 C22 H22C 109.6(7) no . . .
H22A C22 H22B 109.3(8) no . . .
H22A C22 H22C 109.4(8) no . . .
H22B C22 H22C 109.4(6) no . . .
N4 C23 H23A 108.1(5) no . . .
N4 C23 H23B 108.2(4) no . . .
C24 C23 H23A 108.4(5) no . . .
C24 C23 H23B 108.4(5) no . . .
H23A C23 H23B 107.4(4) no . . .
C23 C24 H24A 109.6(5) no . . .
C23 C24 H24B 109.6(5) no . . .
C25 C24 H24A 109.5(5) no . . .
C25 C24 H24B 109.5(6) no . . .
H24A C24 H24B 108.2(5) no . . .
C24 C25 H25A 109.2(6) no . . .
C24 C25 H25B 109.3(6) no . . .
C26 C25 H25A 109.2(6) no . . .
C26 C25 H25B 109.2(6) no . . .
H25A C25 H25B 107.9(6) no . . .
C25 C26 H26A 109.6(7) no . . .
C25 C26 H26B 109.4(8) no . . .
C25 C26 H26C 109.3(7) no . . .
H26A C26 H26B 109.6(8) no . . .
H26A C26 H26C 109.6(9) no . . .
H26B C26 H26C 109.3(7) no . . .
N4 C27 H27A 108.4(5) no . . .
N4 C27 H27B 108.4(5) no . . .
C28 C27 H27A 108.8(5) no . . .
C28 C27 H27B 108.5(5) no . . .
H27A C27 H27B 107.4(4) no . . .
C27 C28 H28A 109.7(6) no . . .
C27 C28 H28B 110.2(5) no . . .
C29 C28 H28A 109.2(5) no . . .
C29 C28 H28B 109.7(6) no . . .
H28A C28 H28B 108.2(5) no . . .
C28 C29 H29A 109.2(5) no . . .
C28 C29 H29B 109.0(6) no . . .
C30 C29 H29A 109.2(6) no . . .
C30 C29 H29B 109.3(5) no . . .
H29A C29 H29B 107.7(6) no . . .
C29 C30 H30A 109.7(7) no . . .
C29 C30 H30B 109.5(7) no . . .
C29 C30 H30C 109.7(6) no . . .
H30A C30 H30B 109.2(7) no . . .
H30A C30 H30C 109.4(7) no . . .
H30B C30 H30C 109.3(8) no . . .
C32 C31 H31A 109.5(9) no . . .
C32 C31 H31B 108.9(10) no . . .
C32 C31 H31C 109.0(12) no . . .
H31A C31 H31B 110.0(13) no . . .
H31A C31 H31C 110.0(11) no . . .
H31B C31 H31C 109.3(10) no . . .

loop_
_geom_bond_atom_site_label_1
_geom_bond_atom_site_label_2
_geom_bond_distance
_geom_bond_publ_flag
_geom_bond_site_symmetry_1
_geom_bond_site_symmetry_2
Pt1 N1 2.066(4) yes . .
Pt1 C11 2.022(4) yes . .
Pt1 C13 1.943(5) yes . .
Pt1 C14 2.028(5) yes . .
N1 C1 1.341(6) yes . .
N1 C5 1.359(7) yes . .
N2 C13 1.145(8) yes . .
N3 C14 1.137(7) yes . .
N4 C15 1.528(6) yes . .
N4 C19 1.529(7) yes . .
N4 C23 1.510(6) yes . .
N4 C27 1.519(7) yes . .
N5 C32 1.138(15) yes . .
C1 C2 1.385(10) yes . .
C2 C3 1.376(10) yes . .
C3 C4 1.359(8) yes . .
C4 C5 1.398(9) yes . .
C5 C6 1.464(7) yes . .
C6 C7 1.411(7) yes . .
C6 C11 1.414(8) yes . .
C7 C8 1.371(7) yes . .
C8 C9 1.394(9) yes . .
C9 C10 1.397(7) yes . .
C9 C12 1.534(8) yes . .
C10 C11 1.393(6) yes . .
C15 C16 1.514(7) yes . .
C16 C17 1.511(8) yes . .
C17 C18 1.498(9) yes . .
C19 C20 1.505(9) yes . .
C20 C21 1.532(9) yes . .
C21 C22 1.521(12) yes . .
C23 C24 1.518(7) yes . .
C24 C25 1.510(8) yes . .
C25 C26 1.525(10) yes . .
C27 C28 1.533(9) yes . .
C28 C29 1.530(9) yes . .
C29 C30 1.496(9) yes . .
C31 C32 1.418(17) yes . .
C1 H1 0.950(6) no . .
C2 H2 0.950(6) no . .
C3 H3 0.950(7) no . .
C4 H4 0.949(6) no . .
C7 H7 0.950(6) no . .
C8 H8 0.950(5) no . .
C10 H10 0.949(5) no . .
C12 H12A 0.981(7) no . .
C12 H12B 0.980(6) no . .
C12 H12C 0.981(6) no . .
C15 H15A 0.989(6) no . .
C15 H15B 0.991(6) no . .
C16 H16A 0.989(7) no . .
C16 H16B 0.989(6) no . .
C17 H17A 0.990(7) no . .
C17 H17B 0.991(6) no . .
C18 H18A 0.981(7) no . .
C18 H18B 0.983(9) no . .
C18 H18C 0.976(8) no . .
C19 H19A 0.988(5) no . .
C19 H19B 0.989(5) no . .
C20 H20A 0.990(5) no . .
C20 H20B 0.990(5) no . .
C21 H21A 0.987(5) no . .
C21 H21B 0.990(5) no . .
C22 H22A 0.981(8) no . .
C22 H22B 0.981(7) no . .
C22 H22C 0.980(7) no . .
C23 H23A 0.990(6) no . .
C23 H23B 0.990(5) no . .
C24 H24A 0.989(6) no . .
C24 H24B 0.989(7) no . .
C25 H25A 0.990(8) no . .
C25 H25B 0.990(7) no . .
C26 H26A 0.977(7) no . .
C26 H26B 0.981(8) no . .
C26 H26C 0.981(10) no . .
C27 H27A 0.991(5) no . .
C27 H27B 0.990(4) no . .
C28 H28A 0.994(5) no . .
C28 H28B 0.986(5) no . .
C29 H29A 0.992(7) no . .
C29 H29B 0.991(5) no . .
C30 H30A 0.981(8) no . .
C30 H30B 0.982(9) no . .
C30 H30C 0.980(7) no . .
C31 H31A 0.972(13) no . .
C31 H31B 0.981(9) no . .
C31 H31C 0.981(12) no . .

loop_
_geom_contact_atom_site_label_1
_geom_contact_atom_site_label_2
_geom_contact_distance
_geom_contact_publ_flag
_geom_contact_site_symmetry_1
_geom_contact_site_symmetry_2
N1 C3 2.755(9) no . .
C1 C4 2.714(8) no . .
C1 C14 3.169(9) no . .
C2 C5 2.747(8) no . .
C4 C7 3.038(7) no . .
C6 C9 2.789(7) no . .
C7 C10 2.774(8) no . .
C8 C11 2.815(6) no . .
C10 C13 3.192(7) no . .
C15 C20 2.996(9) no . .
C15 C28 3.069(9) no . .
C16 C19 3.064(7) no . .
C16 C20 3.554(9) no . .
C16 C27 3.037(8) no . .
C19 C24 3.133(8) no . .
C20 C23 3.106(9) no . .
C23 C28 3.006(9) no . .
C24 C27 2.980(7) no . .
C24 C28 3.457(9) no . .
C27 C30 3.093(10) no . .
N1 C28 3.563(7) no . .
N2 C27 3.391(6) no . 1_565
N2 C31 3.255(11) no . .
N3 C3 3.299(8) no . 2_555
N3 C4 3.426(8) no . 4_554
N3 C7 3.582(9) no . 4_554
N5 C31 3.457(17) no . 2_645
C3 N3 3.299(8) no . 2_545
C4 N3 3.426(8) no . 4_555
C5 C25 3.553(8) no . 4_555
C7 N3 3.582(9) no . 4_555
C13 C27 3.537(6) no . 1_565
C25 C5 3.553(8) no . 4_554
C27 N2 3.391(6) no . 1_545
C27 C13 3.537(6) no . 1_545
C28 N1 3.563(7) no . .
C31 N2 3.255(11) no . .
C31 N5 3.457(17) no . 2_655
Pt1 H1 3.1113(11) no . .
Pt1 H10 3.2200(10) no . .
N1 H2 3.243(4) no . .
N1 H4 3.244(5) no . .
N2 H10 3.043(5) no . .
N3 H1 3.016(6) no . .
N4 H16A 2.885(4) no . .
N4 H16B 2.696(4) no . .
N4 H20A 2.757(5) no . .
N4 H20B 2.780(5) no . .
N4 H24A 2.747(4) no . .
N4 H24B 2.818(4) no . .
N4 H28A 2.735(5) no . .
N4 H28B 2.844(5) no . .
N5 H31A 3.018(11) no . .
N5 H31B 3.025(11) no . .
N5 H31C 3.022(10) no . .
C1 H3 3.231(7) no . .
C2 H4 3.231(7) no . .
C3 H1 3.223(7) no . .
C4 H2 3.235(5) no . .
C4 H7 2.756(5) no . .
C5 H1 3.181(5) no . .
C5 H3 3.244(6) no . .
C5 H7 2.710(5) no . .
C6 H4 2.754(5) no . .
C6 H8 3.258(4) no . .
C6 H10 3.249(5) no . .
C7 H4 2.771(6) no . .
C8 H10 3.249(6) no . .
C8 H12A 3.341(6) no . .
C8 H12B 2.803(5) no . .
C8 H12C 2.803(6) no . .
C9 H7 3.269(6) no . .
C10 H8 3.254(5) no . .
C10 H12A 2.585(4) no . .
C10 H12B 3.167(4) no . .
C10 H12C 3.165(4) no . .
C11 H7 3.318(5) no . .
C12 H8 2.698(7) no . .
C12 H10 2.674(5) no . .
C13 H10 2.722(5) no . .
C14 H1 2.617(6) no . .
C15 H17A 2.703(5) no . .
C15 H17B 2.639(4) no . .
C15 H19A 2.759(4) no . .
C15 H19B 3.358(4) no . .
C15 H20A 2.641(6) no . .
C15 H20B 3.296(6) no . .
C15 H23A 2.657(5) no . .
C15 H23B 2.528(5) no . .
C15 H27A 2.665(5) no . .
C15 H27B 3.344(5) no . .
C15 H28A 2.697(6) no . .
C15 H28B 3.503(6) no . .
C16 H18A 3.354(5) no . .
C16 H18B 2.723(5) no . .
C16 H18C 2.723(5) no . .
C16 H19A 2.787(5) no . .
C16 H20A 3.022(6) no . .
C16 H27A 2.666(6) no . .
C16 H28A 3.256(6) no . .
C17 H15A 2.567(6) no . .
C17 H15B 2.770(6) no . .
C18 H16A 2.692(7) no . .
C18 H16B 2.751(7) no . .
C19 H15A 2.717(4) no . .
C19 H15B 3.360(5) no . .
C19 H16A 3.539(5) no . .
C19 H16B 2.652(5) no . .
C19 H21A 2.713(6) no . .
C19 H21B 2.678(6) no . .
C19 H23A 2.643(5) no . .
C19 H23B 3.343(5) no . .
C19 H24A 2.793(5) no . .
C19 H24B 3.550(6) no . .
C19 H27A 2.620(6) no . .
C19 H27B 2.570(6) no . .
C20 H15A 2.666(6) no . .
C20 H16B 3.089(6) no . .
C20 H22A 3.369(7) no . .
C20 H22B 2.722(7) no . .
C20 H22C 2.722(7) no . .
C20 H23A 2.720(6) no . .
C20 H24A 3.503(6) no . .
C21 H19A 2.657(7) no . .
C21 H19B 2.683(7) no . .
C22 H20A 2.734(9) no . .
C22 H20B 2.699(9) no . .
C23 H15A 2.601(5) no . .
C23 H15B 2.593(5) no . .
C23 H19A 3.341(5) no . .
C23 H19B 2.658(5) no . .
C23 H20A 3.428(6) no . .
C23 H20B 2.800(6) no . .
C23 H25A 2.697(5) no . .
C23 H25B 2.642(5) no . .
C23 H27A 3.339(5) no . .
C23 H27B 2.726(5) no . .
C23 H28A 3.211(6) no . .
C23 H28B 2.753(6) no . .
C24 H19B 2.763(6) no . .
C24 H20B 3.481(7) no . .
C24 H26A 3.352(5) no . .
C24 H26B 2.712(5) no . .
C24 H26C 2.712(6) no . .
C24 H27B 2.682(5) no . .
C24 H28B 2.948(6) no . .
C25 H23A 2.615(6) no . .
C25 H23B 2.692(6) no . .
C26 H24A 2.736(8) no . .
C26 H24B 2.683(7) no . .
C27 H15A 3.341(5) no . .
C27 H15B 2.696(4) no . .
C27 H16A 2.828(5) no . .
C27 H16B 3.181(6) no . .
C27 H19A 2.545(6) no . .
C27 H19B 2.650(6) no . .
C27 H23A 3.336(5) no . .
C27 H23B 2.754(5) no . .
C27 H24A 3.190(5) no . .
C27 H24B 2.698(5) no . .
C27 H29A 3.353(7) no . .
C27 H29B 2.619(6) no . .
C27 H30B 2.762(6) no . .
C27 H30C 3.466(6) no . .
C28 H15B 2.728(6) no . .
C28 H16A 3.253(6) no . .
C28 H23B 2.737(6) no . .
C28 H24B 2.921(6) no . .
C28 H30A 3.356(6) no . .
C28 H30B 2.707(5) no . .
C28 H30C 2.709(6) no . .
C29 H27A 2.617(8) no . .
C29 H27B 2.736(8) no . .
C30 H16A 3.419(9) no . .
C30 H27A 2.697(9) no . .
C30 H27B 3.517(8) no . .
C30 H28A 2.639(7) no . .
C30 H28B 3.345(7) no . .
H1 H2 2.3308(6) no . .
H2 H3 2.3394(7) no . .
H3 H4 2.3085(7) no . .
H4 H7 2.2171(7) no . .
H7 H8 2.3142(7) no . .
H8 H12B 2.7422(7) no . .
H8 H12C 2.7533(9) no . .
H10 H12A 2.3521(6) no . .
H10 H12B 3.3340(10) no . .
H10 H12C 3.3375(7) no . .
H15A H16A 2.8439(8) no . .
H15A H16B 2.4476(5) no . .
H15A H17A 2.4076(6) no . .
H15A H17B 2.7221(7) no . .
H15A H19A 3.1036(11) no . .
H15A H19B 3.5825(10) no . .
H15A H20A 2.1334(4) no . .
H15A H20B 2.8267(8) no . .
H15A H23A 2.4287(6) no . .
H15A H23B 2.7482(10) no . .
H15A H27A 3.5638(9) no . .
H15A H28A 3.5759(9) no . .
H15B H16A 2.2885(5) no . .
H15B H16B 2.8465(7) no . .
H15B H17A 3.1319(11) no . .
H15B H17B 2.5533(7) no . .
H15B H20A 3.5672(8) no . .
H15B H23A 2.9324(9) no . .
H15B H23B 2.2833(6) no . .
H15B H27A 2.9816(10) no . .
H15B H28A 2.1155(5) no . .
H15B H28B 3.0885(9) no . .
H16A H17A 2.8553(6) no . .
H16A H17B 2.3908(7) no . .
H16A H18A 3.5855(10) no . .
H16A H18B 2.5236(6) no . .
H16A H18C 2.9680(11) no . .
H16A H19A 3.1603(8) no . .
H16A H27A 2.2868(5) no . .
H16A H28A 2.7971(10) no . .
H16A H30B 2.9173(6) no . .
H16A H30C 3.1505(8) no . .
H16B H17A 2.3408(7) no . .
H16B H17B 2.8548(9) no . .
H16B H18B 3.0622(8) no . .
H16B H18C 2.5892(6) no . .
H16B H19A 2.1460(5) no . .
H16B H19B 3.5703(8) no . .
H16B H20A 2.6138(9) no . .
H16B H21A 3.5938(9) no . .
H16B H27A 2.6830(8) no . .
H17A H18A 2.3290(7) no . .
H17A H18B 2.8389(9) no . .
H17A H18C 2.3455(5) no . .
H17A H20A 3.1256(8) no . .
H17B H18A 2.3291(7) no . .
H17B H18B 2.3455(5) no . .
H17B H18C 2.8391(7) no . .
H19A H20A 2.3671(5) no . .
H19A H20B 2.8479(7) no . .
H19A H21A 2.4890(6) no . .
H19A H21B 2.9060(9) no . .
H19A H23A 3.5654(8) no . .
H19A H27A 2.3309(6) no . .
H19A H27B 2.7270(9) no . .
H19B H20A 2.8484(7) no . .
H19B H20B 2.3472(5) no . .
H19B H21A 2.9990(11) no . .
H19B H21B 2.4783(6) no . .
H19B H23A 2.8687(9) no . .
H19B H23B 3.5849(10) no . .
H19B H24A 2.1684(6) no . .
H19B H24B 3.1549(10) no . .
H19B H27A 2.9592(10) no . .
H19B H27B 2.3905(6) no . .
H20A H21A 2.3747(7) no . .
H20A H21B 2.8752(8) no . .
H20A H22B 3.0308(9) no . .
H20A H22C 2.5612(6) no . .
H20A H23A 3.0014(10) no . .
H20B H21A 2.8753(7) no . .
H20B H21B 2.4023(7) no . .
H20B H22A 3.5961(9) no . .
H20B H22B 2.5239(6) no . .
H20B H22C 2.9775(10) no . .
H20B H23A 2.1720(6) no . .
H20B H24A 3.1466(10) no . .
H21A H22A 2.3581(7) no . .
H21A H22B 2.8599(8) no . .
H21A H22C 2.3700(5) no . .
H21B H22A 2.3580(7) no . .
H21B H22B 2.3699(5) no . .
H21B H22C 2.8598(7) no . .
H23A H24A 2.4010(7) no . .
H23A H24B 2.8578(7) no . .
H23A H25A 2.4461(6) no . .
H23A H25B 2.8268(10) no . .
H23A H27B 3.5777(9) no . .
H23B H24A 2.8588(8) no . .
H23B H24B 2.3413(6) no . .
H23B H25A 3.0266(10) no . .
H23B H25B 2.4700(6) no . .
H23B H27B 3.1453(10) no . .
H23B H28A 2.7575(9) no . .
H23B H28B 2.3494(5) no . .
H24A H25A 2.3492(6) no . .
H24A H25B 2.8594(8) no . .
H24A H26B 2.5624(7) no . .
H24A H26C 3.0368(11) no . .
H24A H27B 2.7102(9) no . .
H24B H25A 2.8596(8) no . .
H24B H25B 2.3902(6) no . .
H24B H26A 3.5761(9) no . .
H24B H26B 2.9568(9) no . .
H24B H26C 2.5058(6) no . .
H24B H27B 2.2680(5) no . .
H24B H28B 2.3189(7) no . .
H25A H26A 2.3611(8) no . .
H25A H26B 2.3731(6) no . .
H25A H26C 2.8623(7) no . .
H25B H26A 2.3610(5) no . .
H25B H26B 2.8624(8) no . .
H25B H26C 2.3730(6) no . .
H27A H28A 2.4373(6) no . .
H27A H28B 2.8740(8) no . .
H27A H29A 3.5671(10) no . .
H27A H29B 2.7477(8) no . .
H27A H30A 3.5287(10) no . .
H27A H30B 2.1003(7) no . .
H27A H30C 3.0958(9) no . .
H27B H28A 2.8755(8) no . .
H27B H28B 2.3484(6) no . .
H27B H29A 3.5649(8) no . .
H27B H29B 2.4806(6) no . .
H27B H30B 3.1858(11) no . .
H28A H29A 2.4464(5) no . .
H28A H29B 2.8711(8) no . .
H28A H30A 3.5518(9) no . .
H28A H30B 2.8859(7) no . .
H28A H30C 2.4640(7) no . .
H28B H29A 2.3087(7) no . .
H28B H29B 2.4411(6) no . .
H28B H30C 3.5448(10) no . .
H29A H30A 2.3394(5) no . .
H29A H30B 2.8447(9) no . .
H29A H30C 2.3516(7) no . .
H29B H30A 2.3394(7) no . .
H29B H30B 2.3517(7) no . .
H29B H30C 2.8447(6) no . .
Pt1 H15B 3.0526(7) no . .
Pt1 H28A 2.9264(10) no . .
Pt1 H29B 3.2959(11) no . 1_565
Pt1 H30B 3.5849(11) no . 1_565
N1 H25A 3.022(4) no . 4_555
N1 H28A 2.993(4) no . .
N1 H28B 3.476(4) no . .
N1 H29A 3.233(4) no . .
N2 H8 2.824(5) no . 4_554
N2 H15B 3.503(4) no . .
N2 H17B 2.763(4) no . .
N2 H19A 2.796(5) no . 1_565
N2 H22B 3.269(5) no . 4_555
N2 H27A 2.624(4) no . 1_565
N2 H27B 3.294(4) no . 1_565
N2 H30B 3.188(5) no . 1_565
N2 H31B 2.290(5) no . .
N3 H2 3.205(6) no . 2_555
N3 H3 2.498(5) no . 2_555
N3 H4 2.520(5) no . 4_554
N3 H7 2.677(6) no . 4_554
N3 H23B 3.554(6) no . .
N3 H24B 3.489(6) no . 1_565
N3 H27B 2.914(6) no . 1_565
N3 H29B 3.357(6) no . 1_565
N5 H12B 3.522(9) no . 3_666
N5 H12B 3.432(9) no . 4_554
N5 H12C 3.445(9) no . 4_554
N5 H16B 3.055(12) no . 2_655
N5 H17A 3.324(11) no . .
N5 H17A 3.127(11) no . 2_655
N5 H18A 3.356(11) no . .
N5 H18C 2.991(11) no . 2_655
N5 H20A 3.067(9) no . 2_655
N5 H21A 3.010(9) no . 2_655
N5 H22C 3.192(10) no . 2_655
N5 H31C 2.531(11) no . 2_645
C1 H26A 3.409(6) no . 3_555
C1 H28B 3.469(6) no . .
C1 H29A 3.382(6) no . .
C2 H29A 3.446(7) no . .
C2 H29B 3.401(6) no . 2_555
C3 H25B 3.590(6) no . 4_555
C3 H26B 3.175(6) no . 4_545
C3 H26C 3.580(7) no . 2_555
C3 H29A 3.353(7) no . .
C4 H25A 3.459(6) no . 4_555
C4 H25B 3.128(6) no . 4_555
C4 H26B 3.286(5) no . 4_545
C4 H29A 3.180(6) no . .
C5 H25A 2.916(4) no . 4_555
C5 H25B 3.251(5) no . 4_555
C5 H28A 3.434(6) no . .
C5 H29A 3.105(4) no . .
C5 H30C 3.223(5) no . .
C6 H23A 3.004(4) no . 4_555
C6 H25A 3.205(4) no . 4_555
C6 H28A 3.568(5) no . .
C6 H30C 2.879(4) no . .
C7 H15A 3.481(5) no . 4_555
C7 H19B 3.070(4) no . 4_545
C7 H21B 3.394(5) no . 4_545
C7 H23A 2.968(5) no . 4_555
C7 H23B 3.379(5) no . 4_555
C7 H30C 3.118(5) no . .
C8 H15A 2.829(5) no . 4_555
C8 H19A 3.577(4) no . 4_545
C8 H19B 3.173(5) no . 4_545
C8 H21A 3.485(5) no . 4_545
C8 H21B 2.934(5) no . 4_545
C8 H23A 3.227(5) no . 4_555
C9 H15A 3.141(6) no . 4_555
C9 H20A 3.269(5) no . 4_555
C9 H20B 3.297(5) no . 4_555
C9 H21B 3.129(5) no . 4_545
C9 H23A 3.521(6) no . 4_555
C10 H17B 3.257(6) no . .
C10 H18B 3.526(5) no . .
C10 H20B 3.066(5) no . 4_555
C10 H22B 3.504(5) no . 4_555
C10 H23A 3.526(5) no . 4_555
C11 H20B 3.462(4) no . 4_555
C11 H23A 3.306(5) no . 4_555
C11 H25A 3.534(5) no . 4_555
C11 H28A 3.294(4) no . .
C11 H30C 3.282(4) no . .
C12 H15A 3.477(7) no . 4_555
C12 H17A 3.488(6) no . 4_555
C12 H18B 3.377(7) no . .
C12 H18C 3.578(6) no . 3_656
C12 H20A 3.230(6) no . 4_555
C12 H21A 3.499(6) no . 4_545
C12 H22C 3.534(6) no . 4_555
C12 H31A 3.476(6) no . 3_666
C12 H31C 3.429(6) no . 3_666
C13 H8 3.299(6) no . 4_554
C13 H15B 2.976(5) no . .
C13 H17B 2.875(5) no . .
C13 H22B 3.592(4) no . 4_555
C13 H27A 2.886(4) no . 1_565
C13 H27B 3.244(4) no . 1_565
C13 H30B 3.006(5) no . 1_565
C13 H31B 3.334(5) no . .
C14 H2 3.356(6) no . 2_555
C14 H3 3.337(5) no . 2_555
C14 H4 3.531(6) no . 4_554
C14 H7 3.099(6) no . 4_554
C14 H15B 3.593(6) no . .
C14 H23B 3.363(6) no . .
C14 H27B 2.996(6) no . 1_565
C14 H29B 2.991(6) no . 1_565
C15 H8 3.509(5) no . 4_554
C17 H10 3.415(7) no . .
C17 H12B 3.491(7) no . 4_554
C17 H31B 3.598(6) no . .
C18 H10 3.598(8) no . .
C18 H12A 3.572(8) no . .
C18 H22A 3.190(8) no . 4_545
C19 H8 3.390(5) no . 4_544
C19 H30A 3.568(5) no . 4_544
C20 H12B 3.555(5) no . 4_554
C20 H30A 3.329(5) no . 4_544
C21 H8 3.537(6) no . 4_544
C21 H12C 3.289(5) no . 4_544
C21 H30B 3.451(5) no . 4_544
C21 H30C 3.394(5) no . 4_544
C22 H10 3.581(7) no . 4_554
C22 H18A 3.487(8) no . 2_645
C22 H18B 3.378(7) no . 4_544
C22 H30B 3.445(7) no . 4_544
C22 H31A 3.314(9) no . 4_554
C23 H30A 3.502(5) no . 4_544
C24 H30A 2.971(7) no . 4_544
C25 H26C 3.385(7) no . 3_555
C25 H30A 3.114(8) no . 4_544
C26 H1 3.321(7) no . 3_555
C26 H25B 3.291(10) no . 3_555
C26 H26C 3.512(9) no . 3_555
C26 H29A 3.520(9) no . 4_544
C29 H2 3.143(6) no . 2_545
C29 H26B 3.326(8) no . 4_545
C30 H19B 3.549(7) no . 4_545
C30 H20B 3.162(7) no . 4_545
C30 H21B 3.054(7) no . 4_545
C30 H22B 3.482(8) no . 4_545
C30 H24A 3.128(9) no . 4_545
C30 H25A 3.458(9) no . 4_545
C31 H12A 3.389(10) no . 3_666
C31 H12B 3.364(10) no . 3_666
C31 H16B 3.525(11) no . 1_565
C31 H22B 3.590(14) no . 4_555
C31 H22C 3.468(10) no . 2_655
C32 H12B 3.217(9) no . 3_666
C32 H17A 3.327(10) no . .
C32 H17A 3.417(11) no . 2_655
C32 H18A 3.241(11) no . .
C32 H20A 3.532(9) no . 2_655
C32 H22C 3.075(9) no . 2_655
C32 H31C 3.596(11) no . 2_645
H1 C26 3.321(7) no . 3_555
H1 H2 3.2980(11) no . 2_555
H1 H3 3.5344(8) no . 2_555
H1 H26A 2.8191(6) no . 3_555
H1 H26B 3.0325(8) no . 3_555
H1 H28B 3.4556(9) no . .
H2 N3 3.205(6) no . 2_545
H2 C14 3.356(6) no . 2_545
H2 C29 3.143(6) no . 2_555
H2 H1 3.2980(11) no . 2_545
H2 H26A 3.2266(10) no . 3_555
H2 H26B 3.3944(11) no . 3_555
H2 H28B 3.5091(9) no . 2_555
H2 H29A 2.9603(6) no . 2_555
H2 H29B 2.4891(8) no . 2_555
H3 N3 2.498(5) no . 2_545
H3 C14 3.337(5) no . 2_545
H3 H1 3.5344(8) no . 2_545
H3 H3 3.2932(11) no . 3_556
H3 H4 3.2796(8) no . 3_556
H3 H24B 3.5567(9) no . 2_555
H3 H26B 3.0182(9) no . 4_545
H3 H26C 3.3133(8) no . 2_555
H3 H26C 3.3936(11) no . 4_545
H4 N3 2.520(5) no . 4_555
H4 C14 3.531(6) no . 4_555
H4 H3 3.2796(8) no . 3_556
H4 H24A 3.2385(10) no . 4_545
H4 H25B 3.2577(11) no . 4_555
H4 H26B 3.2097(9) no . 4_545
H7 N3 2.677(6) no . 4_555
H7 C14 3.099(6) no . 4_555
H7 H19B 2.7491(8) no . 4_545
H7 H23A 3.3291(12) no . 4_555
H7 H23B 3.2847(10) no . 4_555
H7 H24A 3.2632(11) no . 4_545
H7 H27B 3.3980(8) no . 4_545
H7 H30C 3.4262(8) no . .
H8 N2 2.824(5) no . 4_555
H8 C13 3.299(6) no . 4_555
H8 C15 3.509(5) no . 4_555
H8 C19 3.390(5) no . 4_545
H8 C21 3.537(6) no . 4_545
H8 H15A 2.7162(9) no . 4_555
H8 H15B 3.4081(8) no . 4_555
H8 H17A 3.5502(7) no . 4_555
H8 H19A 2.9530(10) no . 4_545
H8 H19B 2.9315(9) no . 4_545
H8 H21A 3.1973(8) no . 4_545
H8 H21B 3.0515(7) no . 4_545
H10 C17 3.415(7) no . .
H10 C18 3.598(8) no . .
H10 C22 3.581(7) no . 4_555
H10 H17B 2.6022(6) no . .
H10 H18B 3.1819(8) no . .
H10 H20B 3.1907(7) no . 4_555
H10 H22B 2.9010(10) no . 4_555
H10 H22C 3.4136(8) no . 4_555
H12A C18 3.572(8) no . .
H12A C31 3.389(10) no . 3_666
H12A H18A 3.3024(8) no . .
H12A H18B 2.9724(7) no . .
H12A H18C 3.4950(8) no . 3_656
H12A H20A 3.3599(7) no . 4_555
H12A H22B 3.5849(10) no . 4_555
H12A H22C 2.9271(10) no . 4_555
H12A H31A 2.8773(8) no . 3_666
H12A H31C 3.2393(8) no . 3_666
H12B N5 3.522(9) no . 3_666
H12B N5 3.432(9) no . 4_555
H12B C17 3.491(7) no . 4_555
H12B C20 3.555(5) no . 4_555
H12B C31 3.364(10) no . 3_666
H12B C32 3.217(9) no . 3_666
H12B H15A 2.8686(8) no . 4_555
H12B H17A 2.5548(8) no . 4_555
H12B H20A 2.6638(8) no . 4_555
H12B H22C 3.3717(9) no . 4_555
H12B H31A 3.2889(10) no . 3_666
H12B H31C 3.0453(10) no . 3_666
H12C N5 3.445(9) no . 4_555
H12C C21 3.289(5) no . 4_545
H12C H18B 3.1448(10) no . .
H12C H18C 2.8969(10) no . 3_656
H12C H21A 2.6635(9) no . 4_545
H12C H21B 3.0825(7) no . 4_545
H12C H22A 3.5037(9) no . 4_545
H12C H31C 3.4398(8) no . 3_666
H15A C7 3.481(5) no . 4_554
H15A C8 2.829(5) no . 4_554
H15A C9 3.141(6) no . 4_554
H15A C12 3.477(7) no . 4_554
H15A H8 2.7162(9) no . 4_554
H15A H12B 2.8686(8) no . 4_554
H15B Pt1 3.0526(7) no . .
H15B N2 3.503(4) no . .
H15B C13 2.976(5) no . .
H15B C14 3.593(6) no . .
H15B H8 3.4081(8) no . 4_554
H16A H22A 3.3027(8) no . 4_545
H16A H22B 3.3897(8) no . 4_545
H16B N5 3.055(12) no . 2_645
H16B C31 3.525(11) no . 1_545
H16B H31B 3.3405(10) no . 1_545
H16B H31C 2.8637(7) no . 1_545
H17A N5 3.324(11) no . .
H17A N5 3.127(11) no . 2_645
H17A C12 3.488(6) no . 4_554
H17A C32 3.327(10) no . .
H17A C32 3.417(11) no . 2_645
H17A H8 3.5502(7) no . 4_554
H17A H12B 2.5548(8) no . 4_554
H17A H31B 3.3800(11) no . .
H17B N2 2.763(4) no . .
H17B C10 3.257(6) no . .
H17B C13 2.875(5) no . .
H17B H10 2.6022(6) no . .
H17B H31B 2.9954(9) no . .
H18A N5 3.356(11) no . .
H18A C22 3.487(8) no . 2_655
H18A C32 3.241(11) no . .
H18A H12A 3.3024(8) no . .
H18A H21A 3.4675(12) no . 2_655
H18A H22A 2.9808(8) no . 2_655
H18A H22C 3.2152(8) no . 2_655
H18A H31A 3.4502(12) no . .
H18A H31B 3.5365(10) no . .
H18B C10 3.526(5) no . .
H18B C12 3.377(7) no . .
H18B C22 3.378(7) no . 4_545
H18B H10 3.1819(8) no . .
H18B H12A 2.9724(7) no . .
H18B H12C 3.1448(10) no . .
H18B H21B 3.5244(7) no . 4_545
H18B H22A 2.4818(7) no . 4_545
H18C N5 2.991(11) no . 2_645
H18C C12 3.578(6) no . 3_656
H18C H12A 3.4950(8) no . 3_656
H18C H12C 2.8969(10) no . 3_656
H18C H22A 3.0474(7) no . 4_545
H18C H31A 3.5702(12) no . 1_545
H18C H31C 2.8646(9) no . 1_545
H19A N2 2.796(5) no . 1_545
H19A C8 3.577(4) no . 4_544
H19A H8 2.9530(10) no . 4_544
H19A H31B 3.3240(7) no . 1_545
H19A H31C 3.5588(10) no . 1_545
H19B C7 3.070(4) no . 4_544
H19B C8 3.173(5) no . 4_544
H19B C30 3.549(7) no . 4_544
H19B H7 2.7491(8) no . 4_544
H19B H8 2.9315(9) no . 4_544
H19B H30A 3.0055(9) no . 4_544
H19B H30C 3.2332(11) no . 4_544
H20A N5 3.067(9) no . 2_645
H20A C9 3.269(5) no . 4_554
H20A C12 3.230(6) no . 4_554
H20A C32 3.532(9) no . 2_645
H20A H12A 3.3599(7) no . 4_554
H20A H12B 2.6638(8) no . 4_554
H20B C9 3.297(5) no . 4_554
H20B C10 3.066(5) no . 4_554
H20B C11 3.462(4) no . 4_554
H20B C30 3.162(7) no . 4_544
H20B H10 3.1907(7) no . 4_554
H20B H30A 2.6394(6) no . 4_544
H20B H30B 2.9987(9) no . 4_544
H20B H30C 3.3524(8) no . 4_544
H21A N5 3.010(9) no . 2_645
H21A C8 3.485(5) no . 4_544
H21A C12 3.499(6) no . 4_544
H21A H8 3.1973(8) no . 4_544
H21A H12C 2.6635(9) no . 4_544
H21A H18A 3.4675(12) no . 2_645
H21B C7 3.394(5) no . 4_544
H21B C8 2.934(5) no . 4_544
H21B C9 3.129(5) no . 4_544
H21B C30 3.054(7) no . 4_544
H21B H8 3.0515(7) no . 4_544
H21B H12C 3.0825(7) no . 4_544
H21B H18B 3.5244(7) no . 4_544
H21B H30A 3.1541(8) no . 4_544
H21B H30B 2.9496(7) no . 4_544
H21B H30C 2.5609(7) no . 4_544
H22A C18 3.190(8) no . 4_544
H22A H12C 3.5037(9) no . 4_544
H22A H16A 3.3027(8) no . 4_544
H22A H18A 2.9808(8) no . 2_645
H22A H18B 2.4818(7) no . 4_544
H22A H18C 3.0474(7) no . 4_544
H22A H31A 3.0814(6) no . 4_554
H22B N2 3.269(5) no . 4_554
H22B C10 3.504(5) no . 4_554
H22B C13 3.592(4) no . 4_554
H22B C30 3.482(8) no . 4_544
H22B C31 3.590(14) no . 4_554
H22B H10 2.9010(10) no . 4_554
H22B H12A 3.5849(10) no . 4_554
H22B H16A 3.3897(8) no . 4_544
H22B H30B 2.7290(8) no . 4_544
H22B H30C 3.5781(10) no . 4_544
H22B H31A 3.1315(8) no . 4_554
H22B H31B 3.2770(8) no . 4_554
H22C N5 3.192(10) no . 2_645
H22C C12 3.534(6) no . 4_554
H22C C31 3.468(10) no . 2_645
H22C C32 3.075(9) no . 2_645
H22C H10 3.4136(8) no . 4_554
H22C H12A 2.9271(10) no . 4_554
H22C H12B 3.3717(9) no . 4_554
H22C H18A 3.2152(8) no . 2_645
H22C H31A 2.9019(7) no . 2_645
H22C H31A 3.1604(8) no . 4_554
H23A C6 3.004(4) no . 4_554
H23A C7 2.968(5) no . 4_554
H23A C8 3.227(5) no . 4_554
H23A C9 3.521(6) no . 4_554
H23A C10 3.526(5) no . 4_554
H23A C11 3.306(5) no . 4_554
H23A H7 3.3291(12) no . 4_554
H23A H30A 3.1038(8) no . 4_544
H23B N3 3.554(6) no . .
H23B C7 3.379(5) no . 4_554
H23B C14 3.363(6) no . .
H23B H7 3.2847(10) no . 4_554
H24A C30 3.128(9) no . 4_544
H24A H4 3.2385(10) no . 4_544
H24A H7 3.2632(11) no . 4_544
H24A H30A 2.2831(6) no . 4_544
H24A H30C 3.2185(7) no . 4_544
H24B N3 3.489(6) no . 1_545
H24B H3 3.5567(9) no . 2_545
H25A N1 3.022(4) no . 4_554
H25A C4 3.459(6) no . 4_554
H25A C5 2.916(4) no . 4_554
H25A C6 3.205(4) no . 4_554
H25A C11 3.534(5) no . 4_554
H25A C30 3.458(9) no . 4_544
H25A H29B 3.3969(9) no . 4_544
H25A H30A 2.5881(6) no . 4_544
H25B C3 3.590(6) no . 4_554
H25B C4 3.128(6) no . 4_554
H25B C5 3.251(5) no . 4_554
H25B C26 3.291(10) no . 3_555
H25B H4 3.2577(11) no . 4_554
H25B H26A 3.2094(8) no . 3_555
H25B H26C 2.5552(7) no . 3_555
H26A C1 3.409(6) no . 3_555
H26A H1 2.8191(6) no . 3_555
H26A H2 3.2266(10) no . 3_555
H26A H25B 3.2094(8) no . 3_555
H26A H26C 3.3888(8) no . 3_555
H26A H28B 3.4733(10) no . 3_555
H26B C3 3.175(6) no . 4_544
H26B C4 3.286(5) no . 4_544
H26B C29 3.326(8) no . 4_544
H26B H1 3.0325(8) no . 3_555
H26B H2 3.3944(11) no . 3_555
H26B H3 3.0182(9) no . 4_544
H26B H4 3.2097(9) no . 4_544
H26B H29A 2.6377(6) no . 4_544
H26B H29B 3.3442(8) no . 4_544
H26B H30A 3.1121(11) no . 4_544
H26C C3 3.580(7) no . 2_545
H26C C25 3.385(7) no . 3_555
H26C C26 3.512(9) no . 3_555
H26C H3 3.3133(8) no . 2_545
H26C H3 3.3936(11) no . 4_544
H26C H25B 2.5552(7) no . 3_555
H26C H26A 3.3888(8) no . 3_555
H26C H26C 3.2140(9) no . 3_555
H27A N2 2.624(4) no . 1_545
H27A C13 2.886(4) no . 1_545
H27B N2 3.294(4) no . 1_545
H27B N3 2.914(6) no . 1_545
H27B C13 3.244(4) no . 1_545
H27B C14 2.996(6) no . 1_545
H27B H7 3.3980(8) no . 4_544
H28A Pt1 2.9264(10) no . .
H28A N1 2.993(4) no . .
H28A C5 3.434(6) no . .
H28A C6 3.568(5) no . .
H28A C11 3.294(4) no . .
H28B N1 3.476(4) no . .
H28B C1 3.469(6) no . .
H28B H1 3.4556(9) no . .
H28B H2 3.5091(9) no . 2_545
H28B H26A 3.4733(10) no . 3_555
H29A N1 3.233(4) no . .
H29A C1 3.382(6) no . .
H29A C2 3.446(7) no . .
H29A C3 3.353(7) no . .
H29A C4 3.180(6) no . .
H29A C5 3.105(4) no . .
H29A C26 3.520(9) no . 4_545
H29A H2 2.9603(6) no . 2_545
H29A H26B 2.6377(6) no . 4_545
H29B Pt1 3.2959(11) no . 1_545
H29B N3 3.357(6) no . 1_545
H29B C2 3.401(6) no . 2_545
H29B C14 2.991(6) no . 1_545
H29B H2 2.4891(8) no . 2_545
H29B H25A 3.3969(9) no . 4_545
H29B H26B 3.3442(8) no . 4_545
H30A C19 3.568(5) no . 4_545
H30A C20 3.329(5) no . 4_545
H30A C23 3.502(5) no . 4_545
H30A C24 2.971(7) no . 4_545
H30A C25 3.114(8) no . 4_545
H30A H19B 3.0055(9) no . 4_545
H30A H20B 2.6394(6) no . 4_545
H30A H21B 3.1541(8) no . 4_545
H30A H23A 3.1038(8) no . 4_545
H30A H24A 2.2831(6) no . 4_545
H30A H25A 2.5881(6) no . 4_545
H30A H26B 3.1121(11) no . 4_545
H30B Pt1 3.5849(11) no . 1_545
H30B N2 3.188(5) no . 1_545
H30B C13 3.006(5) no . 1_545
H30B C21 3.451(5) no . 4_545
H30B C22 3.445(7) no . 4_545
H30B H20B 2.9987(9) no . 4_545
H30B H21B 2.9496(7) no . 4_545
H30B H22B 2.7290(8) no . 4_545
H30C C5 3.223(5) no . .
H30C C6 2.879(4) no . .
H30C C7 3.118(5) no . .
H30C C11 3.282(4) no . .
H30C C21 3.394(5) no . 4_545
H30C H7 3.4262(8) no . .
H30C H19B 3.2332(11) no . 4_545
H30C H20B 3.3524(8) no . 4_545
H30C H21B 2.5609(7) no . 4_545
H30C H22B 3.5781(10) no . 4_545
H30C H24A 3.2185(7) no . 4_545
H31A C12 3.476(6) no . 3_666
H31A C22 3.314(9) no . 4_555
H31A H12A 2.8773(8) no . 3_666
H31A H12B 3.2889(10) no . 3_666
H31A H18A 3.4502(12) no . .
H31A H18C 3.5702(12) no . 1_565
H31A H22A 3.0814(6) no . 4_555
H31A H22B 3.1315(8) no . 4_555
H31A H22C 2.9019(7) no . 2_655
H31A H22C 3.1604(8) no . 4_555
H31B N2 2.290(5) no . .
H31B C13 3.334(5) no . .
H31B C17 3.598(6) no . .
H31B H16B 3.3405(10) no . 1_565
H31B H17A 3.3800(11) no . .
H31B H17B 2.9954(9) no . .
H31B H18A 3.5365(10) no . .
H31B H19A 3.3240(7) no . 1_565
H31B H22B 3.2770(8) no . 4_555
H31C N5 2.531(11) no . 2_655
H31C C12 3.429(6) no . 3_666
H31C C32 3.596(11) no . 2_655
H31C H12A 3.2393(8) no . 3_666
H31C H12B 3.0453(10) no . 3_666
H31C H12C 3.4398(8) no . 3_666
H31C H16B 2.8637(7) no . 1_565
H31C H18C 2.8646(9) no . 1_565
H31C H19A 3.5588(10) no . 1_565

loop_
_geom_torsion_atom_site_label_1
_geom_torsion_atom_site_label_2
_geom_torsion_atom_site_label_3
_geom_torsion_atom_site_label_4
_geom_torsion
_geom_torsion_publ_flag
_geom_torsion_site_symmetry_1
_geom_torsion_site_symmetry_2
_geom_torsion_site_symmetry_3
_geom_torsion_site_symmetry_4
N1 Pt1 C11 C6 -2.9(3) no . . . .
N1 Pt1 C11 C10 176.9(4) no . . . .
C11 Pt1 N1 C1 -178.2(3) no . . . .
C11 Pt1 N1 C5 3.3(3) no . . . .
C14 Pt1 N1 C1 2.0(3) no . . . .
C14 Pt1 N1 C5 -176.5(3) no . . . .
C13 Pt1 C11 C6 176.0(3) no . . . .
C13 Pt1 C11 C10 -4.2(4) no . . . .
Pt1 N1 C1 C2 -178.6(3) no . . . .
Pt1 N1 C5 C4 177.5(3) no . . . .
Pt1 N1 C5 C6 -3.0(5) no . . . .
C1 N1 C5 C4 -1.0(6) no . . . .
C1 N1 C5 C6 178.4(4) no . . . .
C5 N1 C1 C2 -0.2(8) no . . . .
C15 N4 C19 C20 -53.5(5) no . . . .
C19 N4 C15 C16 -59.1(6) no . . . .
C15 N4 C23 C24 -171.7(4) no . . . .
C23 N4 C15 C16 179.4(4) no . . . .
C15 N4 C27 C28 63.0(4) no . . . .
C27 N4 C15 C16 58.6(5) no . . . .
C19 N4 C23 C24 67.0(6) no . . . .
C23 N4 C19 C20 65.6(5) no . . . .
C19 N4 C27 C28 -176.7(3) no . . . .
C27 N4 C19 C20 -173.2(3) no . . . .
C23 N4 C27 C28 -55.5(4) no . . . .
C27 N4 C23 C24 -51.6(5) no . . . .
N1 C1 C2 C3 1.6(9) no . . . .
C1 C2 C3 C4 -1.6(9) no . . . .
C2 C3 C4 C5 0.4(9) no . . . .
C3 C4 C5 N1 0.9(8) no . . . .
C3 C4 C5 C6 -178.5(5) no . . . .
N1 C5 C6 C7 -178.3(3) no . . . .
N1 C5 C6 C11 0.5(5) no . . . .
C4 C5 C6 C7 1.1(7) no . . . .
C4 C5 C6 C11 180.0(4) no . . . .
C5 C6 C7 C8 177.8(4) no . . . .
C5 C6 C11 Pt1 2.3(5) no . . . .
C5 C6 C11 C10 -177.6(3) no . . . .
C7 C6 C11 Pt1 -178.9(3) no . . . .
C7 C6 C11 C10 1.3(6) no . . . .
C11 C6 C7 C8 -0.9(6) no . . . .
C6 C7 C8 C9 -0.3(7) no . . . .
C7 C8 C9 C10 1.1(7) no . . . .
C7 C8 C9 C12 -178.7(4) no . . . .
C8 C9 C10 C11 -0.7(7) no . . . .
C12 C9 C10 C11 179.1(4) no . . . .
C9 C10 C11 Pt1 179.8(4) no . . . .
C9 C10 C11 C6 -0.4(6) no . . . .
N4 C15 C16 C17 166.1(4) no . . . .
C15 C16 C17 C18 175.8(5) no . . . .
N4 C19 C20 C21 178.3(3) no . . . .
C19 C20 C21 C22 177.6(4) no . . . .
N4 C23 C24 C25 -174.8(4) no . . . .
C23 C24 C25 C26 -176.4(5) no . . . .
N4 C27 C28 C29 -171.8(3) no . . . .
C27 C28 C29 C30 71.3(5) no . . . .
